data_1518700
loop_
_publ_author_name
'Kim, Sung Kuk'
'Lynch, Vincent M.'
'Sessler, Jonathan L.'

_publ_section_title
;
 Cone Calix[4]arene Diethyl Ester Strapped Calix[4]pyrrole:
 A&#x00A0;Selective Receptor for the Fluoride Anion.
;
_journal_issue 23
_journal_name_full 'Organic letters'
_journal_page_first 6128
_journal_paper_doi 10.1021/ol502991t
_journal_volume 16
_journal_year 2014
_chemical_formula_moiety 'C78 H78 N4 O10, C4 H10 O2'
_chemical_formula_sum 'C82 H88 N4 O12'
_chemical_formula_weight 1321.56
_chemical_name_systematic
;
 ?
;
_space_group_crystal_system triclinic
_space_group_IT_number 2
_space_group_name_Hall '-P 1'
_space_group_name_H-M_alt 'P -1'
_symmetry_space_group_name_Hall '-P 1'
_symmetry_space_group_name_H-M 'P -1'
_atom_sites_solution_hydrogens geom
_audit_creation_method SHELXL-2013
_cell_angle_alpha 96.735(4)
_cell_angle_beta 103.439(5)
_cell_angle_gamma 101.565(5)
_cell_formula_units_Z 2
_cell_length_a 12.572(3)
_cell_length_b 14.553(4)
_cell_length_c 20.155(4)
_cell_measurement_reflns_used 28830
_cell_measurement_temperature 153(2)
_cell_measurement_theta_max 25.0
_cell_measurement_theta_min 3.0
_cell_volume 3461.4(14)
_computing_cell_refinement 'CrystalClear (Rigaku Inc., 2008)'
_computing_data_collection 'CrystalClear (Rigaku Inc., 2008)'
_computing_data_reduction 'CrystalClear (Rigaku Inc., 2008)'
_computing_molecular_graphics 'XP SHELXTL/PC, Siemens Analytical'
_computing_structure_refinement 'XL SHELXTL/PC, Siemens Analytical'
_computing_structure_solution
;

SIR97 - Altomare A., Burla M.C., Camalli M., Cascarano G.L., Giacovazzo C., 
Guagliardi A., Moliterni A.G.G., Polidori G.,Spagna R.
;
_diffrn_ambient_temperature 153(2)
_diffrn_measured_fraction_theta_full 0.968
_diffrn_measured_fraction_theta_max 0.995
_diffrn_measurement_device_type 'Rigaku SCX-Mini with Mercury 2+ CCD'
_diffrn_measurement_method \w-scans
_diffrn_radiation_type MoK\a
_diffrn_radiation_wavelength 0.71075
_diffrn_reflns_av_R_equivalents 0.1543
_diffrn_reflns_av_unetI/netI 0.1970
_diffrn_reflns_Laue_measured_fraction_full 0.968
_diffrn_reflns_Laue_measured_fraction_max 0.995
_diffrn_reflns_limit_h_max 14
_diffrn_reflns_limit_h_min -14
_diffrn_reflns_limit_k_max 17
_diffrn_reflns_limit_k_min -17
_diffrn_reflns_limit_l_max 23
_diffrn_reflns_limit_l_min -23
_diffrn_reflns_number 28740
_diffrn_reflns_point_group_measured_fraction_full 0.968
_diffrn_reflns_point_group_measured_fraction_max 0.995
_diffrn_reflns_theta_full 25.242
_diffrn_reflns_theta_max 25.000
_diffrn_reflns_theta_min 3.165
_diffrn_source 'fine-focus sealed tube'
_exptl_absorpt_coefficient_mu 0.085
_exptl_absorpt_correction_T_max 1.00
_exptl_absorpt_correction_T_min 0.448
_exptl_absorpt_correction_type multi-scan
_exptl_absorpt_process_details
;
Abscor. T. Higashi (2001). The Rigaku Corporation, Tokyo, Japan.
;
_exptl_crystal_colour colorless
_exptl_crystal_density_diffrn 1.268
_exptl_crystal_description prisms
_exptl_crystal_F_000 1408
_exptl_crystal_size_max 0.320
_exptl_crystal_size_mid 0.130
_exptl_crystal_size_min 0.060
_refine_diff_density_max 0.456
_refine_diff_density_min -0.336
_refine_diff_density_rms 0.074
_refine_ls_extinction_coef 0.0064(8)
_refine_ls_extinction_expression Fc^*^=kFc[1+0.001xFc^2^\l^3^/sin(2\q)]^-1/4^
_refine_ls_extinction_method SHELXL
_refine_ls_goodness_of_fit_ref 1.004
_refine_ls_hydrogen_treatment constr
_refine_ls_matrix_type full
_refine_ls_number_parameters 924
_refine_ls_number_reflns 12122
_refine_ls_number_restraints 63
_refine_ls_restrained_S_all 1.007
_refine_ls_R_factor_all 0.1668
_refine_ls_R_factor_gt 0.0846
_refine_ls_shift/su_max 0.006
_refine_ls_shift/su_mean 0.000
_refine_ls_structure_factor_coef Fsqd
_refine_ls_weighting_details 'w=1/[\s^2^(Fo^2^)+(0.0507P)^2^] where P=(Fo^2^+2Fc^2^)/3'
_refine_ls_weighting_scheme calc
_refine_ls_wR_factor_gt 0.1757
_refine_ls_wR_factor_ref 0.2174
_reflns_Friedel_coverage 0.000
_reflns_number_gt 6288
_reflns_number_total 12122
_reflns_threshold_expression 'I > 2\s(I)'
_cod_data_source_file ol502991t_si_003.cif
_cod_data_source_block shelx
_cod_database_code 1518700
_shelx_space_group_comment
;
The symmetry employed for this shelxl refinement is uniquely defined
by the following loop, which should always be used as a source of
symmetry information in preference to the above space-group names.
They are only intended as comments.
;
_shelx_estimated_absorpt_t_min 0.973
_shelx_estimated_absorpt_t_max 0.995
_shelxl_version_number 2013-4

loop_
_space_group_symop_operation_xyz
'x, y, z'
'-x, -y, -z'

loop_
_atom_site_label
_atom_site_type_symbol
_atom_site_fract_x
_atom_site_fract_y
_atom_site_fract_z
_atom_site_U_iso_or_equiv
_atom_site_adp_type
_atom_site_occupancy
_atom_site_site_symmetry_order
_atom_site_calc_flag
_atom_site_refinement_flags_posn
_atom_site_refinement_flags_adp
_atom_site_refinement_flags_occupancy
_atom_site_disorder_assembly
_atom_site_disorder_group
C1 C -0.0177(4) 0.0595(3) 0.7830(2) 0.0265(10) Uani 1 1 d . . . . .
C2 C -0.0736(4) 0.0468(3) 0.8322(2) 0.0349(12) Uani 1 1 d . . . . .
H2 H -0.1529 0.0334 0.8250 0.042 Uiso 1 1 calc R U . . .
C3 C 0.0062(4) 0.0568(3) 0.8957(2) 0.0313(11) Uani 1 1 d . . . . .
H3 H -0.0102 0.0513 0.9390 0.038 Uiso 1 1 calc R U . . .
C4 C 0.1105(4) 0.0754(3) 0.8854(2) 0.0267(10) Uani 1 1 d . . . . .
C5 C 0.2268(4) 0.0904(3) 0.9320(2) 0.0252(10) Uani 1 1 d . . . . .
C6 C 0.2733(4) 0.0038(3) 0.9185(2) 0.0264(10) Uani 1 1 d . . . . .
C7 C 0.3629(4) -0.0242(3) 0.9565(2) 0.0355(12) Uani 1 1 d . . . . .
H7 H 0.4135 0.0096 0.9990 0.043 Uiso 1 1 calc R U . . .
C8 C 0.3661(4) -0.1127(3) 0.9209(2) 0.0337(12) Uani 1 1 d . . . . .
H8 H 0.4207 -0.1480 0.9353 0.040 Uiso 1 1 calc R U . . .
C9 C 0.2804(4) -0.1393(3) 0.8635(2) 0.0262(10) Uani 1 1 d . . . . .
C10 C 0.2371(4) -0.2297(3) 0.8122(2) 0.0262(10) Uani 1 1 d . . . . .
C11 C 0.2472(4) -0.2201(3) 0.7410(2) 0.0255(10) Uani 1 1 d . . . . .
C12 C 0.2829(4) -0.2753(3) 0.6951(2) 0.0345(12) Uani 1 1 d . . . . .
H12 H 0.3164 -0.3269 0.7049 0.041 Uiso 1 1 calc R U . . .
C13 C 0.2621(4) -0.2433(3) 0.6307(2) 0.0358(12) Uani 1 1 d . . . . .
H13 H 0.2784 -0.2699 0.5899 0.043 Uiso 1 1 calc R U . . .
C14 C 0.2151(4) -0.1685(3) 0.6373(2) 0.0287(11) Uani 1 1 d . . . . .
C15 C 0.1753(4) -0.1054(3) 0.5873(2) 0.0281(11) Uani 1 1 d . . . . .
C16 C 0.0696(4) -0.0819(3) 0.6005(2) 0.0269(10) Uani 1 1 d . . . . .
C17 C -0.0399(4) -0.1268(3) 0.5753(2) 0.0327(11) Uani 1 1 d . . . . .
H17 H -0.0688 -0.1801 0.5389 0.039 Uiso 1 1 calc R U . . .
C18 C -0.1047(4) -0.0831(3) 0.6108(2) 0.0371(12) Uani 1 1 d . . . . .
H18 H -0.1840 -0.1018 0.6030 0.044 Uiso 1 1 calc R U . . .
C19 C -0.0344(4) -0.0095(3) 0.6582(2) 0.0278(11) Uani 1 1 d . . . . .
C20 C -0.0581(4) 0.0664(3) 0.7074(2) 0.0315(11) Uani 1 1 d . . . . .
C21 C 0.2218(4) 0.1032(3) 1.0079(2) 0.0381(12) Uani 1 1 d . . . . .
H21A H 0.1911 0.1585 1.0181 0.057 Uiso 1 1 calc R U . . .
H21B H 0.2977 0.1132 1.0384 0.057 Uiso 1 1 calc R U . . .
H21C H 0.1733 0.0461 1.0158 0.057 Uiso 1 1 calc R U . . .
C22 C 0.1116(4) -0.2677(3) 0.8107(2) 0.0341(12) Uani 1 1 d . . . . .
H22A H 0.0663 -0.2272 0.7879 0.051 Uiso 1 1 calc R U . . .
H22B H 0.1047 -0.2670 0.8582 0.051 Uiso 1 1 calc R U . . .
H22C H 0.0847 -0.3331 0.7850 0.051 Uiso 1 1 calc R U . . .
C23 C 0.3017(4) -0.3024(3) 0.8390(2) 0.0392(12) Uani 1 1 d . . . . .
H23A H 0.2719 -0.3635 0.8073 0.059 Uiso 1 1 calc R U . . .
H23B H 0.2930 -0.3109 0.8851 0.059 Uiso 1 1 calc R U . . .
H23C H 0.3817 -0.2795 0.8417 0.059 Uiso 1 1 calc R U . . .
C24 C 0.1467(4) -0.1606(3) 0.5140(2) 0.0352(12) Uani 1 1 d . . . . .
H24A H 0.2156 -0.1724 0.5035 0.053 Uiso 1 1 calc R U . . .
H24B H 0.1127 -0.1233 0.4811 0.053 Uiso 1 1 calc R U . . .
H24C H 0.0935 -0.2214 0.5101 0.053 Uiso 1 1 calc R U . . .
C25 C -0.1862(4) 0.0550(4) 0.6897(2) 0.0489(14) Uani 1 1 d . . . . .
H25A H -0.2224 -0.0080 0.6967 0.073 Uiso 1 1 calc R U . . .
H25B H -0.2138 0.0615 0.6412 0.073 Uiso 1 1 calc R U . . .
H25C H -0.2042 0.1043 0.7198 0.073 Uiso 1 1 calc R U . . .
C26 C -0.0024(4) 0.1653(3) 0.6965(2) 0.0445(14) Uani 1 1 d . . . . .
H26A H -0.0169 0.2142 0.7287 0.067 Uiso 1 1 calc R U . . .
H26B H -0.0335 0.1732 0.6488 0.067 Uiso 1 1 calc R U . . .
H26C H 0.0790 0.1716 0.7051 0.067 Uiso 1 1 calc R U . . .
C27 C 0.3032(3) 0.1832(3) 0.9236(2) 0.0224(10) Uani 1 1 d . . . . .
C28 C 0.4186(4) 0.1972(3) 0.9368(2) 0.0291(11) Uani 1 1 d . . . . .
H28 H 0.4517 0.1457 0.9473 0.035 Uiso 1 1 calc R U . . .
C29 C 0.4881(4) 0.2834(3) 0.9352(2) 0.0283(11) Uani 1 1 d . . . . .
H29 H 0.5673 0.2907 0.9448 0.034 Uiso 1 1 calc R U . . .
C30 C 0.4407(4) 0.3586(3) 0.9195(2) 0.0260(10) Uani 1 1 d . . . . .
C31 C 0.3260(4) 0.3471(3) 0.9053(2) 0.0276(11) Uani 1 1 d . . . . .
H31 H 0.2933 0.3984 0.8934 0.033 Uiso 1 1 calc R U . . .
C32 C 0.2573(4) 0.2599(3) 0.9081(2) 0.0298(11) Uani 1 1 d . . . . .
H32 H 0.1783 0.2530 0.8993 0.036 Uiso 1 1 calc R U . . .
C33 C 0.4709(4) 0.5202(3) 0.9004(2) 0.0280(11) Uani 1 1 d . . . . .
H33A H 0.4261 0.5381 0.9320 0.034 Uiso 1 1 calc R U . . .
H33B H 0.4217 0.5034 0.8526 0.034 Uiso 1 1 calc R U . . .
C34 C 0.5679(4) 0.6005(3) 0.9054(2) 0.0298(11) Uani 1 1 d . . . . .
H34A H 0.5416 0.6595 0.8996 0.036 Uiso 1 1 calc R U . . .
H34B H 0.6225 0.6112 0.9513 0.036 Uiso 1 1 calc R U . . .
C35 C 0.7063(4) 0.6522(3) 0.8506(2) 0.0251(10) Uani 1 1 d . . . . .
C36 C 0.8151(4) 0.6559(3) 0.8891(2) 0.0260(10) Uani 1 1 d . . . . .
C37 C 0.8996(4) 0.7338(3) 0.8895(2) 0.0314(11) Uani 1 1 d . . . . .
H37 H 0.9742 0.7390 0.9163 0.038 Uiso 1 1 calc R U . . .
C38 C 0.8771(4) 0.8039(3) 0.8517(2) 0.0358(12) Uani 1 1 d . . . . .
H38 H 0.9353 0.8577 0.8531 0.043 Uiso 1 1 calc R U . . .
C39 C 0.7696(4) 0.7951(3) 0.8119(2) 0.0323(11) Uani 1 1 d . . . . .
H39 H 0.7550 0.8424 0.7846 0.039 Uiso 1 1 calc R U . . .
C40 C 0.6824(4) 0.7199(3) 0.8104(2) 0.0264(10) Uani 1 1 d . . . . .
C41 C 0.8448(4) 0.5770(3) 0.9264(2) 0.0308(11) Uani 1 1 d . . . . .
H41A H 0.7753 0.5288 0.9235 0.037 Uiso 1 1 calc R U . . .
H41B H 0.8817 0.6031 0.9759 0.037 Uiso 1 1 calc R U . . .
C42 C 0.9232(4) 0.5304(3) 0.8947(2) 0.0267(10) Uani 1 1 d . . . . .
C43 C 0.8900(4) 0.4810(3) 0.8272(2) 0.0259(10) Uani 1 1 d . . . . .
C44 C 0.9637(4) 0.4485(3) 0.7942(2) 0.0290(11) Uani 1 1 d . . . . .
C45 C 1.0750(4) 0.4635(3) 0.8308(2) 0.0335(11) Uani 1 1 d . . . . .
H45 H 1.1273 0.4418 0.8092 0.040 Uiso 1 1 calc R U . . .
C46 C 1.1102(4) 0.5097(3) 0.8984(2) 0.0347(12) Uani 1 1 d . . . . .
H46 H 1.1864 0.5186 0.9237 0.042 Uiso 1 1 calc R U . . .
C47 C 1.0358(4) 0.5430(3) 0.9296(2) 0.0322(11) Uani 1 1 d . . . . .
H47 H 1.0619 0.5753 0.9762 0.039 Uiso 1 1 calc R U . . .
C48 C 0.9230(4) 0.4022(3) 0.7187(2) 0.0303(11) Uani 1 1 d . . . . .
H48A H 0.9821 0.3739 0.7056 0.036 Uiso 1 1 calc R U . . .
H48B H 0.8554 0.3501 0.7120 0.036 Uiso 1 1 calc R U . . .
C49 C 0.8947(4) 0.4726(3) 0.6719(2) 0.0260(10) Uani 1 1 d . . . . .
C50 C 0.7845(4) 0.4661(3) 0.6330(2) 0.0262(10) Uani 1 1 d . . . . .
C51 C 0.7580(4) 0.5365(3) 0.5957(2) 0.0287(11) Uani 1 1 d . . . . .
C52 C 0.8444(4) 0.6123(3) 0.5960(2) 0.0349(12) Uani 1 1 d . . . . .
H52 H 0.8274 0.6618 0.5716 0.042 Uiso 1 1 calc R U . . .
C53 C 0.9547(4) 0.6184(3) 0.6306(2) 0.0361(12) Uani 1 1 d . . . . .
H53 H 1.0134 0.6697 0.6288 0.043 Uiso 1 1 calc R U . . .
C54 C 0.9773(4) 0.5479(3) 0.6679(2) 0.0349(12) Uani 1 1 d . . . . .
H54 H 1.0530 0.5515 0.6919 0.042 Uiso 1 1 calc R U . . .
C55 C 0.6379(4) 0.5323(3) 0.5560(2) 0.0321(11) Uani 1 1 d . . . . .
H55A H 0.6347 0.5364 0.5069 0.039 Uiso 1 1 calc R U . . .
H55B H 0.5881 0.4711 0.5576 0.039 Uiso 1 1 calc R U . . .
C56 C 0.5977(4) 0.6142(3) 0.5878(2) 0.0304(11) Uani 1 1 d . . . . .
C57 C 0.5774(4) 0.6192(3) 0.6536(2) 0.0298(11) Uani 1 1 d . . . . .
C58 C 0.5668(4) 0.7028(3) 0.6896(2) 0.0297(11) Uani 1 1 d . . . . .
C59 C 0.5633(4) 0.7799(3) 0.6549(2) 0.0354(12) Uani 1 1 d . . . . .
H59 H 0.5548 0.8377 0.6778 0.043 Uiso 1 1 calc R U . . .
C60 C 0.5720(4) 0.7732(3) 0.5876(2) 0.0371(12) Uani 1 1 d . . . . .
H60 H 0.5649 0.8250 0.5637 0.044 Uiso 1 1 calc R U . . .
C61 C 0.5910(4) 0.6920(3) 0.5552(2) 0.0349(12) Uani 1 1 d . . . . .
H61 H 0.5996 0.6892 0.5095 0.042 Uiso 1 1 calc R U . . .
C62 C 0.5665(4) 0.7103(3) 0.7648(2) 0.0298(11) Uani 1 1 d . . . . .
H62A H 0.5380 0.7664 0.7784 0.036 Uiso 1 1 calc R U . . .
H62B H 0.5152 0.6529 0.7712 0.036 Uiso 1 1 calc R U . . .
C63 C 0.6916(4) 0.3078(3) 0.5837(2) 0.0326(11) Uani 1 1 d . . . . .
H63A H 0.7680 0.3000 0.5836 0.039 Uiso 1 1 calc R U . . .
H63B H 0.6543 0.3177 0.5370 0.039 Uiso 1 1 calc R U . . .
C64 C 0.6261(4) 0.2208(3) 0.6003(2) 0.0323(11) Uani 1 1 d . . . . .
H64A H 0.6327 0.1638 0.5710 0.039 Uiso 1 1 calc R U . . .
H64B H 0.6567 0.2162 0.6494 0.039 Uiso 1 1 calc R U . . .
C65 C 0.4340(4) 0.1425(3) 0.5893(2) 0.0277(11) Uani 1 1 d . . . . .
C66 C 0.3220(4) 0.1427(3) 0.5672(2) 0.0317(11) Uani 1 1 d . . . . .
H66 H 0.3012 0.1971 0.5514 0.038 Uiso 1 1 calc R U . . .
C67 C 0.2399(4) 0.0648(3) 0.5679(2) 0.0325(11) Uani 1 1 d . . . . .
H67 H 0.1630 0.0658 0.5517 0.039 Uiso 1 1 calc R U . . .
C68 C 0.2678(4) -0.0157(3) 0.5918(2) 0.0249(10) Uani 1 1 d . . . . .
C69 C 0.3803(4) -0.0144(3) 0.6130(2) 0.0302(11) Uani 1 1 d . . . . .
H69 H 0.4017 -0.0687 0.6287 0.036 Uiso 1 1 calc R U . . .
C70 C 0.4637(4) 0.0635(3) 0.6122(2) 0.0325(11) Uani 1 1 d . . . . .
H70 H 0.5408 0.0623 0.6273 0.039 Uiso 1 1 calc R U . . .
C71 C 0.6983(4) 0.3929(3) 0.8053(3) 0.0405(12) Uani 1 1 d . . . . .
H71A H 0.6311 0.3714 0.7653 0.049 Uiso 1 1 calc R U . . .
H71B H 0.6742 0.4197 0.8453 0.049 Uiso 1 1 calc R U . . .
C72 C 0.7461(4) 0.3084(3) 0.8223(3) 0.0388(12) Uani 1 1 d . . . . .
C73 C 0.8299(6) 0.2361(4) 0.9121(3) 0.0680(19) Uani 1 1 d . . . . .
H73A H 0.9124 0.2618 0.9253 0.082 Uiso 1 1 calc R U . . .
H73B H 0.8109 0.1809 0.8742 0.082 Uiso 1 1 calc R U . . .
O7 O 0.7728(3) 0.3088(2) 0.88935(16) 0.0480(9) Uani 1 1 d . . . . .
C74 C 0.7927(5) 0.2063(4) 0.9721(3) 0.0701(18) Uani 1 1 d . . . . .
H74A H 0.8080 0.2620 1.0084 0.105 Uiso 1 1 calc R U . . .
H74B H 0.8335 0.1599 0.9902 0.105 Uiso 1 1 calc R U . . .
H74C H 0.7117 0.1771 0.9578 0.105 Uiso 1 1 calc R U . . .
C75 C 0.4891(4) 0.4615(3) 0.6564(3) 0.0427(13) Uani 1 1 d . . . . .
H75A H 0.5114 0.4038 0.6708 0.051 Uiso 1 1 calc R U . . .
H75B H 0.4762 0.4543 0.6055 0.051 Uiso 1 1 calc R U . . .
C79 C 0.3967(5) 0.2487(3) 0.7462(3) 0.0532(15) Uani 1 1 d . . . . .
H79A H 0.4501 0.2567 0.7176 0.080 Uiso 1 1 calc R U . . .
H79B H 0.4280 0.2932 0.7901 0.080 Uiso 1 1 calc R U . . .
H79C H 0.3257 0.2615 0.7216 0.080 Uiso 1 1 calc R U . . .
C80 C 0.3758(5) 0.1492(4) 0.7602(2) 0.0382(12) Uani 1 1 d . . . . .
C81 C 0.4591(4) 0.0262(3) 0.7973(3) 0.0465(14) Uani 1 1 d . . . . .
H81A H 0.4122 -0.0203 0.7559 0.056 Uiso 1 1 calc R U . . .
H81B H 0.4228 0.0192 0.8356 0.056 Uiso 1 1 calc R U . . .
C82 C 0.5746(5) 0.0091(4) 0.8172(3) 0.0717(18) Uani 1 1 d . . . . .
H82A H 0.6112 0.0197 0.7798 0.108 Uiso 1 1 calc R U . . .
H82B H 0.5696 -0.0566 0.8250 0.108 Uiso 1 1 calc R U . . .
H82C H 0.6188 0.0531 0.8597 0.108 Uiso 1 1 calc R U . . .
N1 N 0.0947(3) 0.0758(2) 0.81589(18) 0.0292(9) Uani 1 1 d . . . . .
H1N H 0.1492 0.0853 0.7951 0.035 Uiso 1 1 calc R U . . .
N2 N 0.2233(3) -0.0674(2) 0.86216(16) 0.0256(9) Uani 1 1 d . . . . .
H2N H 0.1630 -0.0673 0.8296 0.031 Uiso 1 1 calc R U . . .
N3 N 0.2063(3) -0.1545(2) 0.70457(16) 0.0274(9) Uani 1 1 d . . . . .
H3N H 0.1783 -0.1094 0.7220 0.033 Uiso 1 1 calc R U . . .
N4 N 0.0731(3) -0.0087(2) 0.65310(17) 0.0284(9) Uani 1 1 d . . . . .
H4N H 0.1346 0.0317 0.6790 0.034 Uiso 1 1 calc R U . . .
O1 O 0.5150(2) 0.44132(19) 0.91933(14) 0.0315(7) Uani 1 1 d . . . . .
O2 O 0.6197(2) 0.57703(18) 0.85235(13) 0.0259(7) Uani 1 1 d . . . . .
O3 O 0.6994(2) 0.38847(19) 0.63383(14) 0.0293(7) Uani 1 1 d . . . . .
O4 O 0.5103(3) 0.2241(2) 0.58832(15) 0.0330(8) Uani 1 1 d . . . . .
O5 O 0.7785(2) 0.46550(19) 0.78932(14) 0.0300(7) Uani 1 1 d . . . . .
O6 O 0.7570(3) 0.2492(2) 0.78026(17) 0.0575(11) Uani 1 1 d . . . . .
O8 O 0.5794(3) 0.54193(19) 0.68782(14) 0.0326(8) Uani 1 1 d . . . . .
C76 C 0.3819(4) 0.4667(4) 0.6739(3) 0.0410(13) Uani 1 1 d . . . . .
O9 O 0.3664(3) 0.5112(2) 0.72228(18) 0.0512(10) Uani 1 1 d . . . . .
O10 O 0.2967(8) 0.3954(11) 0.6317(8) 0.059(2) Uani 0.54 1 d D U P A 1
C77 C 0.1825(10) 0.3996(14) 0.6467(6) 0.079(3) Uani 0.54 1 d D U P A 1
H77A H 0.1716 0.3670 0.6859 0.095 Uiso 0.54 1 calc R U P A 1
H77B H 0.1761 0.4661 0.6569 0.095 Uiso 0.54 1 calc R U P A 1
C78 C 0.1066(9) 0.3518(10) 0.5851(7) 0.078(4) Uani 0.54 1 d D U P A 1
H78A H 0.1186 0.3862 0.5475 0.117 Uiso 0.54 1 calc R U P A 1
H78B H 0.0297 0.3480 0.5892 0.117 Uiso 0.54 1 calc R U P A 1
H78C H 0.1177 0.2874 0.5751 0.117 Uiso 0.54 1 calc R U P A 1
O10A O 0.3080(12) 0.4208(15) 0.6173(10) 0.093(4) Uani 0.46 1 d D U P A 2
C77A C 0.1869(13) 0.3806(16) 0.6238(9) 0.089(4) Uani 0.46 1 d D U P A 2
H77C H 0.1616 0.3110 0.6074 0.107 Uiso 0.46 1 calc R U P A 2
H77D H 0.1813 0.3955 0.6719 0.107 Uiso 0.46 1 calc R U P A 2
C78A C 0.1282(19) 0.4301(19) 0.5803(9) 0.216(18) Uani 0.46 1 d D . P A 2
H78D H 0.1785 0.4899 0.5782 0.324 Uiso 0.46 1 calc R U P A 2
H78E H 0.0656 0.4439 0.5979 0.324 Uiso 0.46 1 calc R U P A 2
H78F H 0.0986 0.3916 0.5338 0.324 Uiso 0.46 1 calc R U P A 2
O11 O 0.2837(3) 0.0986(2) 0.75230(16) 0.0445(9) Uani 1 1 d . . . . .
O12 O 0.4706(3) 0.1227(2) 0.78233(16) 0.0429(9) Uani 1 1 d . . . . .

loop_
_atom_site_aniso_label
_atom_site_aniso_U_11
_atom_site_aniso_U_22
_atom_site_aniso_U_33
_atom_site_aniso_U_23
_atom_site_aniso_U_13
_atom_site_aniso_U_12
C1 0.020(3) 0.021(2) 0.037(3) -0.001(2) 0.004(2) 0.007(2)
C2 0.022(3) 0.034(3) 0.048(3) -0.001(2) 0.009(2) 0.010(2)
C3 0.034(3) 0.027(2) 0.037(3) 0.004(2) 0.020(2) 0.006(2)
C4 0.033(3) 0.022(2) 0.028(3) 0.004(2) 0.010(2) 0.009(2)
C5 0.025(3) 0.023(2) 0.028(2) 0.0023(19) 0.008(2) 0.006(2)
C6 0.030(3) 0.023(2) 0.025(2) 0.002(2) 0.005(2) 0.005(2)
C7 0.041(3) 0.026(3) 0.032(3) 0.001(2) -0.002(2) 0.007(2)
C8 0.040(3) 0.027(3) 0.035(3) 0.010(2) 0.002(2) 0.017(2)
C9 0.032(3) 0.020(2) 0.029(2) 0.008(2) 0.007(2) 0.011(2)
C10 0.033(3) 0.023(2) 0.026(2) 0.0081(19) 0.009(2) 0.011(2)
C11 0.026(3) 0.022(2) 0.033(3) 0.008(2) 0.011(2) 0.010(2)
C12 0.040(3) 0.034(3) 0.038(3) 0.009(2) 0.015(2) 0.022(2)
C13 0.048(3) 0.032(3) 0.040(3) 0.008(2) 0.022(2) 0.025(3)
C14 0.027(3) 0.031(3) 0.033(3) 0.007(2) 0.015(2) 0.007(2)
C15 0.030(3) 0.030(2) 0.030(2) 0.005(2) 0.017(2) 0.011(2)
C16 0.029(3) 0.030(2) 0.024(2) 0.006(2) 0.010(2) 0.008(2)
C17 0.034(3) 0.029(3) 0.035(3) 0.000(2) 0.012(2) 0.009(2)
C18 0.023(3) 0.038(3) 0.045(3) -0.003(2) 0.005(2) 0.006(2)
C19 0.023(3) 0.031(3) 0.034(3) 0.008(2) 0.007(2) 0.014(2)
C20 0.030(3) 0.027(2) 0.038(3) 0.005(2) 0.004(2) 0.013(2)
C21 0.051(3) 0.031(3) 0.032(3) 0.002(2) 0.010(2) 0.010(2)
C22 0.044(3) 0.026(2) 0.036(3) 0.002(2) 0.018(2) 0.007(2)
C23 0.053(4) 0.032(3) 0.039(3) 0.012(2) 0.012(3) 0.020(3)
C24 0.037(3) 0.038(3) 0.029(3) -0.001(2) 0.011(2) 0.007(2)
C25 0.036(3) 0.064(4) 0.048(3) -0.004(3) 0.002(3) 0.036(3)
C26 0.065(4) 0.030(3) 0.041(3) 0.009(2) 0.006(3) 0.026(3)
C27 0.021(3) 0.026(2) 0.021(2) 0.0008(19) 0.0064(19) 0.009(2)
C28 0.037(3) 0.025(2) 0.025(2) 0.003(2) 0.004(2) 0.012(2)
C29 0.023(3) 0.033(3) 0.032(3) 0.010(2) 0.009(2) 0.011(2)
C30 0.033(3) 0.020(2) 0.026(2) 0.0050(19) 0.010(2) 0.006(2)
C31 0.031(3) 0.027(2) 0.032(3) 0.009(2) 0.013(2) 0.016(2)
C32 0.030(3) 0.027(2) 0.034(3) 0.005(2) 0.011(2) 0.008(2)
C33 0.034(3) 0.028(2) 0.031(3) 0.010(2) 0.017(2) 0.014(2)
C34 0.036(3) 0.031(2) 0.032(3) 0.009(2) 0.021(2) 0.011(2)
C35 0.029(3) 0.024(2) 0.028(2) 0.004(2) 0.016(2) 0.009(2)
C36 0.032(3) 0.028(2) 0.022(2) 0.002(2) 0.011(2) 0.013(2)
C37 0.030(3) 0.033(3) 0.034(3) 0.001(2) 0.011(2) 0.014(2)
C38 0.033(3) 0.025(2) 0.051(3) 0.007(2) 0.018(3) 0.004(2)
C39 0.039(3) 0.028(3) 0.034(3) 0.006(2) 0.012(2) 0.014(2)
C40 0.030(3) 0.026(2) 0.029(2) 0.005(2) 0.015(2) 0.014(2)
C41 0.037(3) 0.036(3) 0.028(2) 0.010(2) 0.015(2) 0.017(2)
C42 0.032(3) 0.028(2) 0.027(2) 0.013(2) 0.010(2) 0.014(2)
C43 0.028(3) 0.024(2) 0.031(3) 0.013(2) 0.007(2) 0.014(2)
C44 0.029(3) 0.025(2) 0.036(3) 0.010(2) 0.008(2) 0.013(2)
C45 0.035(3) 0.037(3) 0.039(3) 0.011(2) 0.015(2) 0.024(2)
C46 0.028(3) 0.033(3) 0.047(3) 0.015(2) 0.009(2) 0.012(2)
C47 0.033(3) 0.030(3) 0.033(3) 0.009(2) 0.004(2) 0.010(2)
C48 0.033(3) 0.030(2) 0.034(3) 0.004(2) 0.014(2) 0.017(2)
C49 0.029(3) 0.022(2) 0.028(2) -0.003(2) 0.011(2) 0.007(2)
C50 0.030(3) 0.022(2) 0.027(2) 0.001(2) 0.013(2) 0.002(2)
C51 0.036(3) 0.031(3) 0.024(2) 0.003(2) 0.012(2) 0.012(2)
C52 0.046(3) 0.030(3) 0.033(3) 0.013(2) 0.015(2) 0.011(3)
C53 0.034(3) 0.030(3) 0.040(3) -0.002(2) 0.010(2) 0.004(2)
C54 0.034(3) 0.033(3) 0.038(3) -0.003(2) 0.010(2) 0.013(2)
C55 0.035(3) 0.036(3) 0.025(2) 0.005(2) 0.007(2) 0.009(2)
C56 0.034(3) 0.028(2) 0.027(2) 0.006(2) 0.001(2) 0.008(2)
C57 0.031(3) 0.033(3) 0.030(3) 0.014(2) 0.007(2) 0.013(2)
C58 0.030(3) 0.028(2) 0.035(3) 0.008(2) 0.006(2) 0.014(2)
C59 0.041(3) 0.029(3) 0.041(3) 0.013(2) 0.013(2) 0.014(2)
C60 0.040(3) 0.039(3) 0.036(3) 0.022(2) 0.009(2) 0.013(2)
C61 0.039(3) 0.040(3) 0.026(2) 0.011(2) 0.009(2) 0.007(2)
C62 0.035(3) 0.026(2) 0.034(3) 0.007(2) 0.011(2) 0.017(2)
C63 0.029(3) 0.029(2) 0.036(3) -0.007(2) 0.012(2) 0.002(2)
C64 0.026(3) 0.029(3) 0.042(3) -0.001(2) 0.013(2) 0.006(2)
C65 0.034(3) 0.024(2) 0.027(2) 0.008(2) 0.011(2) 0.005(2)
C66 0.029(3) 0.035(3) 0.034(3) 0.018(2) 0.006(2) 0.011(2)
C67 0.032(3) 0.039(3) 0.034(3) 0.016(2) 0.011(2) 0.015(2)
C68 0.031(3) 0.025(2) 0.023(2) 0.0061(19) 0.014(2) 0.007(2)
C69 0.031(3) 0.026(2) 0.041(3) 0.014(2) 0.014(2) 0.013(2)
C70 0.025(3) 0.034(3) 0.044(3) 0.010(2) 0.013(2) 0.013(2)
C71 0.036(3) 0.033(3) 0.053(3) 0.009(2) 0.014(3) 0.008(2)
C72 0.047(3) 0.030(3) 0.040(3) 0.004(2) 0.015(3) 0.006(3)
C73 0.112(6) 0.060(4) 0.058(4) 0.030(3) 0.036(4) 0.053(4)
O7 0.068(3) 0.045(2) 0.040(2) 0.0117(17) 0.0179(19) 0.0268(19)
C74 0.076(5) 0.058(4) 0.076(4) 0.021(3) 0.011(4) 0.020(3)
C75 0.047(4) 0.032(3) 0.059(3) 0.018(3) 0.023(3) 0.013(3)
C79 0.053(4) 0.054(3) 0.050(3) 0.012(3) 0.013(3) 0.006(3)
C80 0.038(4) 0.049(3) 0.025(3) -0.002(2) 0.015(2) 0.003(3)
C81 0.050(4) 0.044(3) 0.041(3) 0.003(3) 0.017(3) 0.000(3)
C82 0.046(4) 0.077(4) 0.090(5) 0.007(4) 0.009(3) 0.024(4)
N1 0.026(2) 0.033(2) 0.032(2) 0.0020(17) 0.0110(18) 0.0122(18)
N2 0.031(2) 0.025(2) 0.0218(19) 0.0061(16) 0.0029(17) 0.0135(18)
N3 0.038(2) 0.0226(19) 0.028(2) 0.0052(16) 0.0157(18) 0.0152(18)
N4 0.026(2) 0.028(2) 0.029(2) 0.0001(17) 0.0033(17) 0.0068(18)
O1 0.0314(19) 0.0273(17) 0.0401(18) 0.0121(14) 0.0112(15) 0.0109(15)
O2 0.0318(19) 0.0224(15) 0.0292(16) 0.0081(13) 0.0154(14) 0.0088(14)
O3 0.034(2) 0.0248(16) 0.0312(17) 0.0020(14) 0.0140(15) 0.0058(15)
O4 0.030(2) 0.0316(18) 0.0389(18) 0.0094(15) 0.0109(15) 0.0064(15)
O5 0.0262(19) 0.0301(17) 0.0332(17) 0.0052(14) 0.0048(15) 0.0093(15)
O6 0.097(3) 0.039(2) 0.044(2) 0.0030(18) 0.025(2) 0.027(2)
O8 0.040(2) 0.0274(17) 0.0347(18) 0.0116(14) 0.0096(15) 0.0130(16)
C76 0.034(3) 0.044(3) 0.045(3) 0.014(3) 0.009(3) 0.008(3)
O9 0.052(3) 0.053(2) 0.057(2) 0.0057(19) 0.028(2) 0.0175(19)
O10 0.026(4) 0.101(7) 0.051(5) 0.012(4) 0.025(3) 0.000(4)
C77 0.034(4) 0.131(7) 0.069(6) -0.021(5) 0.030(4) 0.015(5)
C78 0.017(5) 0.135(10) 0.065(7) -0.030(8) 0.008(5) 0.009(6)
O10A 0.046(5) 0.138(8) 0.076(7) -0.029(6) 0.012(5) 0.009(5)
C77A 0.047(5) 0.133(8) 0.078(7) -0.025(6) 0.027(6) 0.011(5)
C78A 0.32(4) 0.38(4) 0.053(12) 0.04(2) 0.063(17) 0.30(4)
O11 0.030(2) 0.060(2) 0.037(2) 0.0037(17) 0.0112(16) -0.0016(19)
O12 0.033(2) 0.049(2) 0.044(2) 0.0049(17) 0.0111(17) 0.0033(18)

loop_
_atom_type_symbol
_atom_type_description
_atom_type_scat_dispersion_real
_atom_type_scat_dispersion_imag
_atom_type_scat_source
C C 0.0033 0.0016 'International Tables Vol C Tables 4.2.6.8 and 6.1.1.4'
H H 0.0000 0.0000 'International Tables Vol C Tables 4.2.6.8 and 6.1.1.4'
N N 0.0061 0.0033 'International Tables Vol C Tables 4.2.6.8 and 6.1.1.4'
O O 0.0106 0.0060 'International Tables Vol C Tables 4.2.6.8 and 6.1.1.4'

loop_
_geom_angle_atom_site_label_1
_geom_angle_atom_site_label_2
_geom_angle_atom_site_label_3
_geom_angle
C2 C1 N1 106.5(4)
C2 C1 C20 131.4(4)
N1 C1 C20 121.8(4)
C1 C2 C3 107.9(4)
C1 C2 H2 126.0
C3 C2 H2 126.0
C4 C3 C2 108.9(4)
C4 C3 H3 125.5
C2 C3 H3 125.5
C3 C4 N1 105.8(4)
C3 C4 C5 133.7(4)
N1 C4 C5 120.5(4)
C4 C5 C6 110.0(3)
C4 C5 C21 109.4(4)
C6 C5 C21 107.6(3)
C4 C5 C27 110.4(3)
C6 C5 C27 112.9(3)
C21 C5 C27 106.4(3)
C7 C6 N2 106.2(4)
C7 C6 C5 131.1(4)
N2 C6 C5 122.7(4)
C6 C7 C8 107.3(4)
C6 C7 H7 126.3
C8 C7 H7 126.3
C9 C8 C7 109.6(4)
C9 C8 H8 125.2
C7 C8 H8 125.2
C8 C9 N2 106.1(4)
C8 C9 C10 131.8(4)
N2 C9 C10 121.8(4)
C11 C10 C9 114.6(3)
C11 C10 C23 109.1(3)
C9 C10 C23 108.1(3)
C11 C10 C22 110.0(4)
C9 C10 C22 107.2(3)
C23 C10 C22 107.6(4)
C12 C11 N3 105.0(4)
C12 C11 C10 131.1(4)
N3 C11 C10 123.5(3)
C11 C12 C13 109.1(4)
C11 C12 H12 125.5
C13 C12 H12 125.5
C14 C13 C12 108.0(4)
C14 C13 H13 126.0
C12 C13 H13 126.0
C13 C14 N3 106.6(4)
C13 C14 C15 132.4(4)
N3 C14 C15 121.0(4)
C14 C15 C16 108.5(3)
C14 C15 C24 108.4(3)
C16 C15 C24 108.5(4)
C14 C15 C68 112.0(4)
C16 C15 C68 112.6(3)
C24 C15 C68 106.7(3)
C17 C16 N4 105.5(4)
C17 C16 C15 132.0(4)
N4 C16 C15 121.9(4)
C16 C17 C18 109.8(4)
C16 C17 H17 125.1
C18 C17 H17 125.1
C19 C18 C17 107.9(4)
C19 C18 H18 126.0
C17 C18 H18 126.0
C18 C19 N4 107.1(4)
C18 C19 C20 131.1(4)
N4 C19 C20 121.7(4)
C1 C20 C19 114.0(3)
C1 C20 C26 108.6(4)
C19 C20 C26 109.5(4)
C1 C20 C25 108.2(4)
C19 C20 C25 107.5(4)
C26 C20 C25 109.0(4)
C5 C21 H21A 109.5
C5 C21 H21B 109.5
H21A C21 H21B 109.5
C5 C21 H21C 109.5
H21A C21 H21C 109.5
H21B C21 H21C 109.5
C10 C22 H22A 109.5
C10 C22 H22B 109.5
H22A C22 H22B 109.5
C10 C22 H22C 109.5
H22A C22 H22C 109.5
H22B C22 H22C 109.5
C10 C23 H23A 109.5
C10 C23 H23B 109.5
H23A C23 H23B 109.5
C10 C23 H23C 109.5
H23A C23 H23C 109.5
H23B C23 H23C 109.5
C15 C24 H24A 109.5
C15 C24 H24B 109.5
H24A C24 H24B 109.5
C15 C24 H24C 109.5
H24A C24 H24C 109.5
H24B C24 H24C 109.5
C20 C25 H25A 109.5
C20 C25 H25B 109.5
H25A C25 H25B 109.5
C20 C25 H25C 109.5
H25A C25 H25C 109.5
H25B C25 H25C 109.5
C20 C26 H26A 109.5
C20 C26 H26B 109.5
H26A C26 H26B 109.5
C20 C26 H26C 109.5
H26A C26 H26C 109.5
H26B C26 H26C 109.5
C28 C27 C32 117.3(4)
C28 C27 C5 122.7(4)
C32 C27 C5 119.7(4)
C27 C28 C29 122.7(4)
C27 C28 H28 118.7
C29 C28 H28 118.7
C30 C29 C28 119.1(4)
C30 C29 H29 120.5
C28 C29 H29 120.5
O1 C30 C31 124.5(4)
O1 C30 C29 115.5(4)
C31 C30 C29 120.0(4)
C30 C31 C32 120.1(4)
C30 C31 H31 120.0
C32 C31 H31 120.0
C27 C32 C31 120.9(4)
C27 C32 H32 119.6
C31 C32 H32 119.6
O1 C33 C34 107.5(3)
O1 C33 H33A 110.2
C34 C33 H33A 110.2
O1 C33 H33B 110.2
C34 C33 H33B 110.2
H33A C33 H33B 108.5
O2 C34 C33 108.2(3)
O2 C34 H34A 110.1
C33 C34 H34A 110.1
O2 C34 H34B 110.1
C33 C34 H34B 110.1
H34A C34 H34B 108.4
C40 C35 O2 119.4(4)
C40 C35 C36 122.3(4)
O2 C35 C36 118.4(4)
C37 C36 C35 117.7(4)
C37 C36 C41 119.4(4)
C35 C36 C41 122.9(4)
C38 C37 C36 121.1(4)
C38 C37 H37 119.5
C36 C37 H37 119.5
C39 C38 C37 119.2(4)
C39 C38 H38 120.4
C37 C38 H38 120.4
C38 C39 C40 122.1(4)
C38 C39 H39 119.0
C40 C39 H39 119.0
C39 C40 C35 117.6(4)
C39 C40 C62 121.0(4)
C35 C40 C62 121.3(4)
C36 C41 C42 110.6(3)
C36 C41 H41A 109.5
C42 C41 H41A 109.5
C36 C41 H41B 109.5
C42 C41 H41B 109.5
H41A C41 H41B 108.1
C43 C42 C47 116.3(4)
C43 C42 C41 122.1(4)
C47 C42 C41 121.3(4)
C44 C43 C42 123.1(4)
C44 C43 O5 117.5(4)
C42 C43 O5 119.4(4)
C45 C44 C43 118.4(4)
C45 C44 C48 121.5(4)
C43 C44 C48 119.9(4)
C46 C45 C44 120.0(4)
C46 C45 H45 120.0
C44 C45 H45 120.0
C45 C46 C47 120.4(4)
C45 C46 H46 119.8
C47 C46 H46 119.8
C46 C47 C42 121.6(4)
C46 C47 H47 119.2
C42 C47 H47 119.2
C49 C48 C44 111.9(3)
C49 C48 H48A 109.2
C44 C48 H48A 109.2
C49 C48 H48B 109.2
C44 C48 H48B 109.2
H48A C48 H48B 107.9
C54 C49 C50 117.6(4)
C54 C49 C48 120.2(4)
C50 C49 C48 122.1(4)
C51 C50 O3 119.5(4)
C51 C50 C49 121.4(4)
O3 C50 C49 119.0(4)
C52 C51 C50 118.0(4)
C52 C51 C55 120.2(4)
C50 C51 C55 121.8(4)
C53 C52 C51 122.1(4)
C53 C52 H52 118.9
C51 C52 H52 118.9
C54 C53 C52 118.1(4)
C54 C53 H53 120.9
C52 C53 H53 120.9
C53 C54 C49 122.6(5)
C53 C54 H54 118.7
C49 C54 H54 118.7
C56 C55 C51 109.7(3)
C56 C55 H55A 109.7
C51 C55 H55A 109.7
C56 C55 H55B 109.7
C51 C55 H55B 109.7
H55A C55 H55B 108.2
C61 C56 C57 117.4(4)
C61 C56 C55 120.0(4)
C57 C56 C55 122.3(4)
O8 C57 C58 117.7(4)
O8 C57 C56 119.8(4)
C58 C57 C56 122.2(4)
C57 C58 C59 117.6(4)
C57 C58 C62 120.4(4)
C59 C58 C62 121.9(4)
C60 C59 C58 120.8(4)
C60 C59 H59 119.6
C58 C59 H59 119.6
C61 C60 C59 120.2(4)
C61 C60 H60 119.9
C59 C60 H60 119.9
C60 C61 C56 121.2(4)
C60 C61 H61 119.4
C56 C61 H61 119.4
C40 C62 C58 111.3(4)
C40 C62 H62A 109.4
C58 C62 H62A 109.4
C40 C62 H62B 109.4
C58 C62 H62B 109.4
H62A C62 H62B 108.0
O3 C63 C64 109.9(3)
O3 C63 H63A 109.7
C64 C63 H63A 109.7
O3 C63 H63B 109.7
C64 C63 H63B 109.7
H63A C63 H63B 108.2
O4 C64 C63 110.0(3)
O4 C64 H64A 109.7
C63 C64 H64A 109.7
O4 C64 H64B 109.7
C63 C64 H64B 109.7
H64A C64 H64B 108.2
O4 C65 C66 116.7(4)
O4 C65 C70 123.8(4)
C66 C65 C70 119.4(4)
C67 C66 C65 120.6(4)
C67 C66 H66 119.7
C65 C66 H66 119.7
C66 C67 C68 121.1(4)
C66 C67 H67 119.4
C68 C67 H67 119.4
C69 C68 C67 117.0(4)
C69 C68 C15 122.0(4)
C67 C68 C15 120.7(4)
C68 C69 C70 122.3(4)
C68 C69 H69 118.8
C70 C69 H69 118.8
C65 C70 C69 119.5(4)
C65 C70 H70 120.3
C69 C70 H70 120.3
O5 C71 C72 111.9(4)
O5 C71 H71A 109.2
C72 C71 H71A 109.2
O5 C71 H71B 109.2
C72 C71 H71B 109.2
H71A C71 H71B 107.9
O6 C72 O7 124.6(4)
O6 C72 C71 124.2(5)
O7 C72 C71 111.3(4)
O7 C73 C74 108.0(5)
O7 C73 H73A 110.1
C74 C73 H73A 110.1
O7 C73 H73B 110.1
C74 C73 H73B 110.1
H73A C73 H73B 108.4
C72 O7 C73 115.9(4)
C73 C74 H74A 109.5
C73 C74 H74B 109.5
H74A C74 H74B 109.5
C73 C74 H74C 109.5
H74A C74 H74C 109.5
H74B C74 H74C 109.5
O8 C75 C76 114.3(4)
O8 C75 H75A 108.7
C76 C75 H75A 108.7
O8 C75 H75B 108.7
C76 C75 H75B 108.7
H75A C75 H75B 107.6
C80 C79 H79A 109.5
C80 C79 H79B 109.5
H79A C79 H79B 109.5
C80 C79 H79C 109.5
H79A C79 H79C 109.5
H79B C79 H79C 109.5
O11 C80 O12 123.8(5)
O11 C80 C79 124.3(5)
O12 C80 C79 111.9(5)
O12 C81 C82 107.4(4)
O12 C81 H81A 110.2
C82 C81 H81A 110.2
O12 C81 H81B 110.2
C82 C81 H81B 110.2
H81A C81 H81B 108.5
C81 C82 H82A 109.5
C81 C82 H82B 109.5
H82A C82 H82B 109.5
C81 C82 H82C 109.5
H82A C82 H82C 109.5
H82B C82 H82C 109.5
C4 N1 C1 110.9(4)
C4 N1 H1N 124.5
C1 N1 H1N 124.5
C6 N2 C9 110.8(4)
C6 N2 H2N 124.6
C9 N2 H2N 124.6
C11 N3 C14 111.4(3)
C11 N3 H3N 124.3
C14 N3 H3N 124.3
C19 N4 C16 109.6(4)
C19 N4 H4N 125.2
C16 N4 H4N 125.2
C30 O1 C33 118.2(3)
C35 O2 C34 111.3(3)
C50 O3 C63 112.3(3)
C65 O4 C64 117.8(3)
C43 O5 C71 117.1(3)
C57 O8 C75 113.9(3)
O9 C76 O10A 128.1(10)
O9 C76 O10 119.9(8)
O9 C76 C75 129.6(5)
O10A C76 C75 101.7(9)
O10 C76 C75 109.3(7)
C76 O10 C77 111.2(14)
C78 C77 O10 102.2(10)
C78 C77 H77A 111.3
O10 C77 H77A 111.3
C78 C77 H77B 111.3
O10 C77 H77B 111.3
H77A C77 H77B 109.2
C77 C78 H78A 109.5
C77 C78 H78B 109.5
H78A C78 H78B 109.5
C77 C78 H78C 109.5
H78A C78 H78C 109.5
H78B C78 H78C 109.5
C76 O10A C77A 116.4(15)
C78A C77A O10A 99.8(14)
C78A C77A H77C 111.8
O10A C77A H77C 111.8
C78A C77A H77D 111.8
O10A C77A H77D 111.8
H77C C77A H77D 109.5
C77A C78A H78D 109.5
C77A C78A H78E 109.5
H78D C78A H78E 109.5
C77A C78A H78F 109.5
H78D C78A H78F 109.5
H78E C78A H78F 109.5
C80 O12 C81 116.1(4)

loop_
_geom_bond_atom_site_label_1
_geom_bond_atom_site_label_2
_geom_bond_distance
C1 C2 1.350(6)
C1 N1 1.373(5)
C1 C20 1.512(6)
C2 C3 1.403(6)
C2 H2 0.9500
C3 C4 1.354(6)
C3 H3 0.9500
C4 N1 1.369(5)
C4 C5 1.501(6)
C5 C6 1.515(5)
C5 C21 1.538(5)
C5 C27 1.544(6)
C6 C7 1.370(6)
C6 N2 1.374(5)
C7 C8 1.412(6)
C7 H7 0.9500
C8 C9 1.340(6)
C8 H8 0.9500
C9 N2 1.381(5)
C9 C10 1.493(5)
C10 C11 1.490(6)
C10 C23 1.533(5)
C10 C22 1.556(6)
C11 C12 1.366(5)
C11 N3 1.379(5)
C12 C13 1.417(6)
C12 H12 0.9500
C13 C14 1.345(5)
C13 H13 0.9500
C14 N3 1.380(5)
C14 C15 1.508(6)
C15 C16 1.509(6)
C15 C24 1.523(5)
C15 C68 1.542(6)
C16 C17 1.348(6)
C16 N4 1.399(5)
C17 C18 1.396(6)
C17 H17 0.9500
C18 C19 1.352(6)
C18 H18 0.9500
C19 N4 1.377(5)
C19 C20 1.518(6)
C20 C26 1.534(6)
C20 C25 1.536(6)
C21 H21A 0.9800
C21 H21B 0.9800
C21 H21C 0.9800
C22 H22A 0.9800
C22 H22B 0.9800
C22 H22C 0.9800
C23 H23A 0.9800
C23 H23B 0.9800
C23 H23C 0.9800
C24 H24A 0.9800
C24 H24B 0.9800
C24 H24C 0.9800
C25 H25A 0.9800
C25 H25B 0.9800
C25 H25C 0.9800
C26 H26A 0.9800
C26 H26B 0.9800
C26 H26C 0.9800
C27 C28 1.380(6)
C27 C32 1.390(5)
C28 C29 1.386(6)
C28 H28 0.9500
C29 C30 1.380(5)
C29 H29 0.9500
C30 O1 1.369(5)
C30 C31 1.375(6)
C31 C32 1.400(6)
C31 H31 0.9500
C32 H32 0.9500
C33 O1 1.424(4)
C33 C34 1.486(6)
C33 H33A 0.9900
C33 H33B 0.9900
C34 O2 1.418(4)
C34 H34A 0.9900
C34 H34B 0.9900
C35 C40 1.381(5)
C35 O2 1.391(5)
C35 C36 1.395(6)
C36 C37 1.388(6)
C36 C41 1.505(5)
C37 C38 1.378(6)
C37 H37 0.9500
C38 C39 1.374(6)
C38 H38 0.9500
C39 C40 1.377(6)
C39 H39 0.9500
C40 C62 1.501(6)
C41 C42 1.516(5)
C41 H41A 0.9900
C41 H41B 0.9900
C42 C43 1.390(6)
C42 C47 1.391(6)
C43 C44 1.384(6)
C43 O5 1.391(5)
C44 C45 1.382(6)
C44 C48 1.514(6)
C45 C46 1.375(6)
C45 H45 0.9500
C46 C47 1.376(6)
C46 H46 0.9500
C47 H47 0.9500
C48 C49 1.510(6)
C48 H48A 0.9900
C48 H48B 0.9900
C49 C54 1.374(6)
C49 C50 1.402(6)
C50 C51 1.390(6)
C50 O3 1.396(5)
C51 C52 1.382(6)
C51 C55 1.521(6)
C52 C53 1.380(6)
C52 H52 0.9500
C53 C54 1.376(6)
C53 H53 0.9500
C54 H54 0.9500
C55 C56 1.515(6)
C55 H55A 0.9900
C55 H55B 0.9900
C56 C61 1.382(6)
C56 C57 1.404(6)
C57 O8 1.387(5)
C57 C58 1.387(6)
C58 C59 1.393(6)
C58 C62 1.507(6)
C59 C60 1.378(6)
C59 H59 0.9500
C60 C61 1.373(6)
C60 H60 0.9500
C61 H61 0.9500
C62 H62A 0.9900
C62 H62B 0.9900
C63 O3 1.428(4)
C63 C64 1.484(6)
C63 H63A 0.9900
C63 H63B 0.9900
C64 O4 1.430(5)
C64 H64A 0.9900
C64 H64B 0.9900
C65 O4 1.374(5)
C65 C66 1.375(6)
C65 C70 1.375(6)
C66 C67 1.375(6)
C66 H66 0.9500
C67 C68 1.396(5)
C67 H67 0.9500
C68 C69 1.375(6)
C69 C70 1.385(6)
C69 H69 0.9500
C70 H70 0.9500
C71 O5 1.428(5)
C71 C72 1.514(6)
C71 H71A 0.9900
C71 H71B 0.9900
C72 O6 1.188(5)
C72 O7 1.313(5)
C73 O7 1.452(5)
C73 C74 1.476(7)
C73 H73A 0.9900
C73 H73B 0.9900
C74 H74A 0.9800
C74 H74B 0.9800
C74 H74C 0.9800
C75 O8 1.421(5)
C75 C76 1.484(7)
C75 H75A 0.9900
C75 H75B 0.9900
C79 C80 1.491(6)
C79 H79A 0.9800
C79 H79B 0.9800
C79 H79C 0.9800
C80 O11 1.205(5)
C80 O12 1.321(6)
C81 O12 1.456(5)
C81 C82 1.492(7)
C81 H81A 0.9900
C81 H81B 0.9900
C82 H82A 0.9800
C82 H82B 0.9800
C82 H82C 0.9800
N1 H1N 0.8800
N2 H2N 0.8800
N3 H3N 0.8800
N4 H4N 0.8800
C76 O9 1.183(5)
C76 O10A 1.30(2)
C76 O10 1.368(15)
O10 C77 1.545(10)
C77 C78 1.384(13)
C77 H77A 0.9900
C77 H77B 0.9900
C78 H78A 0.9800
C78 H78B 0.9800
C78 H78C 0.9800
O10A C77A 1.558(12)
C77A C78A 1.376(15)
C77A H77C 0.9900
C77A H77D 0.9900
C78A H78D 0.9800
C78A H78E 0.9800
C78A H78F 0.9800

loop_
_geom_hbond_atom_site_label_D
_geom_hbond_atom_site_label_H
_geom_hbond_atom_site_label_A
_geom_hbond_distance_DH
_geom_hbond_distance_HA
_geom_hbond_distance_DA
_geom_hbond_angle_DHA
N1 H1N O11 0.88 2.06 2.933(5) 174.3
N4 H4N O11 0.88 2.07 2.932(5) 165.8

loop_
_geom_torsion_atom_site_label_1
_geom_torsion_atom_site_label_2
_geom_torsion_atom_site_label_3
_geom_torsion_atom_site_label_4
_geom_torsion
N1 C1 C2 C3 0.7(5)
C20 C1 C2 C3 -173.2(4)
C1 C2 C3 C4 0.0(5)
C2 C3 C4 N1 -0.7(5)
C2 C3 C4 C5 -178.2(4)
C3 C4 C5 C6 106.0(5)
N1 C4 C5 C6 -71.3(5)
C3 C4 C5 C21 -12.1(6)
N1 C4 C5 C21 170.6(3)
C3 C4 C5 C27 -128.8(5)
N1 C4 C5 C27 53.9(5)
C4 C5 C6 C7 -164.5(5)
C21 C5 C6 C7 -45.4(6)
C27 C5 C6 C7 71.7(6)
C4 C5 C6 N2 12.1(5)
C21 C5 C6 N2 131.2(4)
C27 C5 C6 N2 -111.7(4)
N2 C6 C7 C8 1.0(5)
C5 C6 C7 C8 178.0(4)
C6 C7 C8 C9 -1.1(5)
C7 C8 C9 N2 0.7(5)
C7 C8 C9 C10 -172.2(4)
C8 C9 C10 C11 -115.5(5)
N2 C9 C10 C11 72.6(5)
C8 C9 C10 C23 6.4(7)
N2 C9 C10 C23 -165.6(4)
C8 C9 C10 C22 122.1(5)
N2 C9 C10 C22 -49.8(5)
C9 C10 C11 C12 135.3(5)
C23 C10 C11 C12 14.0(7)
C22 C10 C11 C12 -103.8(5)
C9 C10 C11 N3 -53.2(6)
C23 C10 C11 N3 -174.5(4)
C22 C10 C11 N3 67.7(5)
N3 C11 C12 C13 -0.7(5)
C10 C11 C12 C13 172.0(5)
C11 C12 C13 C14 0.6(6)
C12 C13 C14 N3 -0.2(5)
C12 C13 C14 C15 179.7(4)
C13 C14 C15 C16 142.4(5)
N3 C14 C15 C16 -37.6(5)
C13 C14 C15 C24 24.9(7)
N3 C14 C15 C24 -155.2(4)
C13 C14 C15 C68 -92.6(6)
N3 C14 C15 C68 87.3(5)
C14 C15 C16 C17 -88.1(6)
C24 C15 C16 C17 29.4(6)
C68 C15 C16 C17 147.4(5)
C14 C15 C16 N4 82.6(4)
C24 C15 C16 N4 -159.9(4)
C68 C15 C16 N4 -42.0(5)
N4 C16 C17 C18 0.2(5)
C15 C16 C17 C18 172.0(4)
C16 C17 C18 C19 0.6(5)
C17 C18 C19 N4 -1.2(5)
C17 C18 C19 C20 175.2(4)
C2 C1 C20 C19 -120.2(5)
N1 C1 C20 C19 66.7(5)
C2 C1 C20 C26 117.5(5)
N1 C1 C20 C26 -55.6(5)
C2 C1 C20 C25 -0.6(6)
N1 C1 C20 C25 -173.8(4)
C18 C19 C20 C1 113.1(5)
N4 C19 C20 C1 -70.9(5)
C18 C19 C20 C26 -125.1(5)
N4 C19 C20 C26 50.9(5)
C18 C19 C20 C25 -6.8(6)
N4 C19 C20 C25 169.2(4)
C4 C5 C27 C28 -153.7(4)
C6 C5 C27 C28 -30.1(5)
C21 C5 C27 C28 87.7(4)
C4 C5 C27 C32 32.1(5)
C6 C5 C27 C32 155.7(4)
C21 C5 C27 C32 -86.5(5)
C32 C27 C28 C29 0.3(6)
C5 C27 C28 C29 -174.1(4)
C27 C28 C29 C30 -0.4(6)
C28 C29 C30 O1 179.7(3)
C28 C29 C30 C31 -0.5(6)
O1 C30 C31 C32 -178.8(4)
C29 C30 C31 C32 1.4(6)
C28 C27 C32 C31 0.7(6)
C5 C27 C32 C31 175.3(3)
C30 C31 C32 C27 -1.6(6)
O1 C33 C34 O2 68.3(4)
C40 C35 C36 C37 3.9(6)
O2 C35 C36 C37 -176.9(3)
C40 C35 C36 C41 -172.6(3)
O2 C35 C36 C41 6.6(6)
C35 C36 C37 C38 -1.6(6)
C41 C36 C37 C38 175.0(4)
C36 C37 C38 C39 -1.3(6)
C37 C38 C39 C40 2.2(7)
C38 C39 C40 C35 -0.1(6)
C38 C39 C40 C62 -178.1(4)
O2 C35 C40 C39 177.7(3)
C36 C35 C40 C39 -3.1(6)
O2 C35 C40 C62 -4.3(6)
C36 C35 C40 C62 174.9(4)
C37 C36 C41 C42 -62.3(5)
C35 C36 C41 C42 114.1(4)
C36 C41 C42 C43 -64.5(5)
C36 C41 C42 C47 109.1(4)
C47 C42 C43 C44 -2.5(6)
C41 C42 C43 C44 171.4(4)
C47 C42 C43 O5 179.7(4)
C41 C42 C43 O5 -6.4(6)
C42 C43 C44 C45 1.9(6)
O5 C43 C44 C45 179.8(4)
C42 C43 C44 C48 -175.1(4)
O5 C43 C44 C48 2.8(6)
C43 C44 C45 C46 0.0(6)
C48 C44 C45 C46 177.0(4)
C44 C45 C46 C47 -1.3(6)
C45 C46 C47 C42 0.7(7)
C43 C42 C47 C46 1.1(6)
C41 C42 C47 C46 -172.8(4)
C45 C44 C48 C49 -108.8(5)
C43 C44 C48 C49 68.1(5)
C44 C48 C49 C54 63.6(5)
C44 C48 C49 C50 -114.2(4)
C54 C49 C50 C51 -4.4(6)
C48 C49 C50 C51 173.5(3)
C54 C49 C50 O3 177.6(3)
C48 C49 C50 O3 -4.5(6)
O3 C50 C51 C52 -180.0(3)
C49 C50 C51 C52 2.1(6)
O3 C50 C51 C55 0.8(6)
C49 C50 C51 C55 -177.2(4)
C50 C51 C52 C53 1.5(6)
C55 C51 C52 C53 -179.3(4)
C51 C52 C53 C54 -2.5(6)
C52 C53 C54 C49 -0.1(6)
C50 C49 C54 C53 3.4(6)
C48 C49 C54 C53 -174.5(4)
C52 C51 C55 C56 -64.5(5)
C50 C51 C55 C56 114.7(4)
C51 C55 C56 C61 104.4(5)
C51 C55 C56 C57 -68.9(5)
C61 C56 C57 O8 177.8(4)
C55 C56 C57 O8 -8.7(7)
C61 C56 C57 C58 -9.1(7)
C55 C56 C57 C58 164.4(4)
O8 C57 C58 C59 -179.1(4)
C56 C57 C58 C59 7.7(7)
O8 C57 C58 C62 4.5(6)
C56 C57 C58 C62 -168.7(4)
C57 C58 C59 C60 -1.1(7)
C62 C58 C59 C60 175.2(4)
C58 C59 C60 C61 -3.8(7)
C59 C60 C61 C56 2.3(7)
C57 C56 C61 C60 3.9(7)
C55 C56 C61 C60 -169.7(4)
C39 C40 C62 C58 60.0(5)
C35 C40 C62 C58 -118.0(4)
C57 C58 C62 C40 74.3(5)
C59 C58 C62 C40 -101.9(5)
O3 C63 C64 O4 69.8(5)
O4 C65 C66 C67 -178.6(4)
C70 C65 C66 C67 0.0(6)
C65 C66 C67 C68 1.0(6)
C66 C67 C68 C69 -1.6(6)
C66 C67 C68 C15 -175.5(4)
C14 C15 C68 C69 27.1(5)
C16 C15 C68 C69 149.7(4)
C24 C15 C68 C69 -91.4(5)
C14 C15 C68 C67 -159.3(4)
C16 C15 C68 C67 -36.7(5)
C24 C15 C68 C67 82.2(5)
C67 C68 C69 C70 1.2(6)
C15 C68 C69 C70 175.0(4)
O4 C65 C70 C69 178.1(4)
C66 C65 C70 C69 -0.4(6)
C68 C69 C70 C65 -0.3(6)
O5 C71 C72 O6 -77.4(6)
O5 C71 C72 O7 103.2(5)
O6 C72 O7 C73 6.5(7)
C71 C72 O7 C73 -174.1(4)
C74 C73 O7 C72 -145.4(5)
C3 C4 N1 C1 1.1(5)
C5 C4 N1 C1 179.1(3)
C2 C1 N1 C4 -1.2(5)
C20 C1 N1 C4 173.5(3)
C7 C6 N2 C9 -0.6(5)
C5 C6 N2 C9 -178.0(4)
C8 C9 N2 C6 0.0(5)
C10 C9 N2 C6 173.7(4)
C12 C11 N3 C14 0.6(5)
C10 C11 N3 C14 -172.8(4)
C13 C14 N3 C11 -0.2(5)
C15 C14 N3 C11 179.8(4)
C18 C19 N4 C16 1.3(5)
C20 C19 N4 C16 -175.5(4)
C17 C16 N4 C19 -0.9(4)
C15 C16 N4 C19 -173.7(4)
C31 C30 O1 C33 -2.6(6)
C29 C30 O1 C33 177.2(3)
C34 C33 O1 C30 179.2(3)
C40 C35 O2 C34 -89.1(4)
C36 C35 O2 C34 91.7(4)
C33 C34 O2 C35 175.5(3)
C51 C50 O3 C63 96.3(4)
C49 C50 O3 C63 -85.7(4)
C64 C63 O3 C50 163.1(4)
C66 C65 O4 C64 -170.2(4)
C70 C65 O4 C64 11.3(6)
C63 C64 O4 C65 168.8(3)
C44 C43 O5 C71 105.7(4)
C42 C43 O5 C71 -76.3(5)
C72 C71 O5 C43 -37.2(5)
C58 C57 O8 C75 118.2(4)
C56 C57 O8 C75 -68.4(5)
C76 C75 O8 C57 -81.0(5)
O8 C75 C76 O9 -23.4(7)
O8 C75 C76 O10A 147.5(9)
O8 C75 C76 O10 169.0(6)
O9 C76 O10 C77 12.6(13)
O10A C76 O10 C77 -106(4)
C75 C76 O10 C77 -178.5(9)
C76 O10 C77 C78 157.0(12)
O9 C76 O10A C77A -29(2)
O10 C76 O10A C77A 46(3)
C75 C76 O10A C77A 159.3(16)
C76 O10A C77A C78A 118.3(18)
O11 C80 O12 C81 0.2(6)
C79 C80 O12 C81 -179.8(4)
C82 C81 O12 C80 176.6(4)
